data_2207364
loop_
_publ_author_name
'Ning-Ning Pan'
'Wei Wang'
'Bing Zhao'

_publ_section_title
;
 2,3-Bis(1-methyl-1<i>H</i>-imidazol-2-ylsulfanylmethyl)quinoxaline
;
_journal_coeditor_code TK6275
_journal_issue 11
_journal_name_full 'Acta Crystallographica Section E'
_journal_page_first o3939
_journal_page_last o3940
_journal_paper_doi 10.1107/S1600536805033404
_journal_volume 61
_journal_year 2005
_chemical_formula_iupac 'C18 H18 N6 S2'
_chemical_formula_moiety 'C18 H18 N6 S2'
_chemical_formula_sum 'C18 H18 N6 S2'
_chemical_formula_weight 382.50
_chemical_melting_point 374
_chemical_name_systematic
;
2,3-Bis(1-methyl-1H-imidazol-2-ylsulfanylmethyl)quinoxaline
;
_space_group_IT_number 2
_symmetry_cell_setting triclinic
_symmetry_space_group_name_Hall '-P 1'
_symmetry_space_group_name_H-M 'P -1'
_atom_sites_solution_hydrogens geom
_atom_sites_solution_primary direct
_atom_sites_solution_secondary difmap
_cell_angle_alpha 96.495(4)
_cell_angle_beta 97.418(3)
_cell_angle_gamma 109.863(3)
_cell_formula_units_Z 2
_cell_length_a 6.8978(14)
_cell_length_b 9.953(2)
_cell_length_c 14.556(3)
_cell_measurement_reflns_used 1798
_cell_measurement_temperature 294(2)
_cell_measurement_theta_max 26.07
_cell_measurement_theta_min 2.86
_cell_volume 918.7(3)
_computing_cell_refinement SMART
_computing_data_collection 'SMART (Bruker, 1997)'
_computing_data_reduction 'SAINT (Bruker, 1997)'
_computing_molecular_graphics 'SHELXTL (Bruker, 1997)'
_computing_publication_material SHELXTL
_computing_structure_refinement 'SHELXL97 (Sheldrick, 1997)'
_computing_structure_solution 'SHELXS97 (Sheldrick, 1997)'
_diffrn_ambient_temperature 294(2)
_diffrn_measured_fraction_theta_full 0.993
_diffrn_measured_fraction_theta_max 0.993
_diffrn_measurement_device_type 'Bruker SMART CCD area-detector'
_diffrn_measurement_method '\f and \w'
_diffrn_radiation_monochromator graphite
_diffrn_radiation_source 'fine-focus sealed tube'
_diffrn_radiation_type 'Mo K\a'
_diffrn_radiation_wavelength 0.71073
_diffrn_reflns_av_R_equivalents 0.021
_diffrn_reflns_av_sigmaI/netI 0.041
_diffrn_reflns_limit_h_max 8
_diffrn_reflns_limit_h_min -7
_diffrn_reflns_limit_k_max 11
_diffrn_reflns_limit_k_min -9
_diffrn_reflns_limit_l_max 16
_diffrn_reflns_limit_l_min -17
_diffrn_reflns_number 4713
_diffrn_reflns_theta_full 25.0
_diffrn_reflns_theta_max 25.0
_diffrn_reflns_theta_min 1.4
_diffrn_standards_decay_% 0
_diffrn_standards_number 0
_exptl_absorpt_coefficient_mu 0.305
_exptl_absorpt_correction_T_max 0.958
_exptl_absorpt_correction_T_min 0.923
_exptl_absorpt_correction_type multi-scan
_exptl_absorpt_process_details '(SADABS; Sheldrick, 1996)'
_exptl_crystal_colour yellow
_exptl_crystal_density_diffrn 1.383
_exptl_crystal_density_method 'not measured'
_exptl_crystal_description block
_exptl_crystal_F_000 400
_exptl_crystal_size_max 0.28
_exptl_crystal_size_mid 0.24
_exptl_crystal_size_min 0.14
_refine_diff_density_max 0.24
_refine_diff_density_min -0.24
_refine_ls_extinction_method none
_refine_ls_goodness_of_fit_ref 1.02
_refine_ls_hydrogen_treatment constr
_refine_ls_matrix_type full
_refine_ls_number_parameters 237
_refine_ls_number_reflns 3244
_refine_ls_number_restraints 0
_refine_ls_restrained_S_all 1.02
_refine_ls_R_factor_all 0.062
_refine_ls_R_factor_gt 0.040
_refine_ls_shift/su_max 0.002
_refine_ls_shift/su_mean 0.000
_refine_ls_structure_factor_coef Fsqd
_refine_ls_weighting_details 'w = 1/[\s^2^(Fo^2^)+(0.067P)^2^+0.146P] where P = (Fo^2^+2Fc^2^)/3'
_refine_ls_weighting_scheme calc
_refine_ls_wR_factor_gt 0.107
_refine_ls_wR_factor_ref 0.122
_reflns_number_gt 2350
_reflns_number_total 3244
_reflns_threshold_expression I>2\s(I)
_cod_data_source_file tk6275.cif
_cod_data_source_block I
_cod_depositor_comments
;
The following automatic conversions were performed:
'_symmetry_cell_setting' value 'Triclinic' changed to 'triclinic'
according to '/home/saulius/struct/CIF-dictionaries/cif_core.dic'
dictionary named 'cif_core.dic' version 2.4.1 from
2010-06-29.

'_geom_bond_publ_flag' value 'Yes' changed to 'yes' according
to '/home/saulius/struct/CIF-dictionaries/cif_core.dic' dictionary named
'cif_core.dic' version 2.4.1 from 2010-06-29 (4
times).

'_geom_angle_publ_flag' value 'Yes' changed to 'yes' according to
'/home/saulius/struct/CIF-dictionaries/cif_core.dic' dictionary named
'cif_core.dic' version 2.4.1 from 2010-06-29 (4 times).

Automatic conversion script
Id: cif_fix_enum 1527 2010-12-29 10:47:43Z saulius 

The following automatic conversions were performed:

'_symmetry_cell_setting' value 'Triclinic' changed to 'triclinic'
according to /home/saulius/struct/CIF-dictionaries/cif_core.dic
dictionary named 'cif_core.dic' version 2.4.1 from
2010-06-29.

'_geom_bond_publ_flag' value 'Yes' changed to 'yes'
according to /home/saulius/struct/CIF-dictionaries/cif_core.dic
dictionary named 'cif_core.dic' version 2.4.1 from 2010-06-29 (4
times).

'_geom_angle_publ_flag' value 'Yes' changed to 'yes'
according to /home/saulius/struct/CIF-dictionaries/cif_core.dic
dictionary named 'cif_core.dic' version 2.4.1 from 2010-06-29 (4
times).

Automatic conversion script
Id: cif_fix_values 1715 2011-07-08 13:25:40Z adriana 
;
_cod_database_code 2207364
_cod_database_fobs_code 2207364

loop_
_symmetry_equiv_pos_as_xyz
'x, y, z'
'-x, -y, -z'

loop_
_atom_site_label
_atom_site_fract_x
_atom_site_fract_y
_atom_site_fract_z
_atom_site_U_iso_or_equiv
_atom_site_adp_type
_atom_site_calc_flag
_atom_site_refinement_flags
_atom_site_occupancy
_atom_site_type_symbol
S1 1.35146(10) 0.12202(7) 0.46720(5) 0.0503(2) Uani d . 1 S
S2 0.77718(12) 0.23331(7) 0.27469(5) 0.0572(2) Uani d . 1 S
N1 1.1229(3) -0.0871(2) 0.30655(14) 0.0425(5) Uani d . 1 N
N2 0.7135(3) -0.1509(2) 0.20914(14) 0.0429(5) Uani d . 1 N
N3 1.6020(3) 0.3723(2) 0.58181(14) 0.0464(5) Uani d . 1 N
N4 1.2665(3) 0.3184(2) 0.58856(16) 0.0566(6) Uani d . 1 N
N5 0.5893(3) 0.1870(2) 0.09107(15) 0.0467(5) Uani d . 1 N
N6 0.9146(3) 0.1882(2) 0.11143(18) 0.0586(6) Uani d . 1 N
C1 1.0296(4) -0.2055(2) 0.23596(17) 0.0409(6) Uani d . 1 C
C2 1.1400(4) -0.2976(3) 0.21369(19) 0.0507(7) Uani d . 1 C
H2 1.2760 -0.2766 0.2449 0.061 Uiso calc R 1 H
C3 1.0458(5) -0.4172(3) 0.1463(2) 0.0595(8) Uani d . 1 C
H3 1.1178 -0.4785 0.1320 0.071 Uiso calc R 1 H
C4 0.8436(5) -0.4492(3) 0.0984(2) 0.0614(8) Uani d . 1 C
H4 0.7824 -0.5313 0.0523 0.074 Uiso calc R 1 H
C5 0.7332(5) -0.3616(3) 0.11812(19) 0.0558(7) Uani d . 1 C
H5 0.5981 -0.3838 0.0855 0.067 Uiso calc R 1 H
C6 0.8260(4) -0.2377(3) 0.18814(17) 0.0419(6) Uani d . 1 C
C7 1.0119(4) -0.0083(2) 0.32687(16) 0.0386(5) Uani d . 1 C
C8 0.8033(3) -0.0407(2) 0.27681(16) 0.0375(5) Uani d . 1 C
C9 1.1045(4) 0.1174(3) 0.40570(19) 0.0535(7) Uani d . 1 C
H9A 1.0078 0.1105 0.4493 0.064 Uiso calc R 1 H
H9B 1.1253 0.2068 0.3809 0.064 Uiso calc R 1 H
C10 1.4038(4) 0.2785(3) 0.54957(16) 0.0410(6) Uani d . 1 C
C11 1.3839(5) 0.4449(3) 0.6483(2) 0.0597(8) Uani d . 1 C
H11 1.3291 0.4997 0.6858 0.072 Uiso calc R 1 H
C12 1.5877(5) 0.4794(3) 0.64540(19) 0.0572(7) Uani d . 1 C
H12 1.6976 0.5599 0.6797 0.069 Uiso calc R 1 H
C13 1.7926(4) 0.3652(4) 0.5518(2) 0.0762(10) Uani d . 1 C
H13A 1.8091 0.2764 0.5639 0.114 Uiso calc R 1 H
H13B 1.9112 0.4459 0.5861 0.114 Uiso calc R 1 H
H13C 1.7829 0.3684 0.4858 0.114 Uiso calc R 1 H
C14 0.6765(4) 0.0502(3) 0.30156(18) 0.0472(6) Uani d . 1 C
H14A 0.6722 0.0564 0.3682 0.057 Uiso calc R 1 H
H14B 0.5339 0.0019 0.2677 0.057 Uiso calc R 1 H
C15 0.7616(4) 0.1992(2) 0.15380(18) 0.0443(6) Uani d . 1 C
C16 0.8366(5) 0.1697(3) 0.0183(2) 0.0657(8) Uani d . 1 C
H16 0.9105 0.1596 -0.0295 0.079 Uiso calc R 1 H
C17 0.6391(5) 0.1680(3) 0.00393(19) 0.0574(7) Uani d . 1 C
H17 0.5538 0.1563 -0.0536 0.069 Uiso calc R 1 H
C18 0.3942(4) 0.1972(3) 0.1122(2) 0.0713(9) Uani d . 1 C
H18A 0.3528 0.1436 0.1617 0.107 Uiso calc R 1 H
H18B 0.2872 0.1576 0.0571 0.107 Uiso calc R 1 H
H18C 0.4135 0.2969 0.1318 0.107 Uiso calc R 1 H

loop_
_atom_site_aniso_label
_atom_site_aniso_U_11
_atom_site_aniso_U_22
_atom_site_aniso_U_33
_atom_site_aniso_U_12
_atom_site_aniso_U_13
_atom_site_aniso_U_23
S1 0.0429(4) 0.0548(4) 0.0532(4) 0.0259(3) -0.0003(3) -0.0073(3)
S2 0.0755(5) 0.0471(4) 0.0524(4) 0.0343(4) -0.0027(4) -0.0002(3)
N1 0.0395(11) 0.0399(12) 0.0480(12) 0.0158(10) 0.0058(9) 0.0041(10)
N2 0.0414(11) 0.0425(12) 0.0429(12) 0.0138(10) 0.0057(9) 0.0060(10)
N3 0.0391(12) 0.0513(13) 0.0440(12) 0.0122(10) 0.0043(9) 0.0053(10)
N4 0.0461(13) 0.0598(15) 0.0637(15) 0.0228(11) 0.0125(11) -0.0051(12)
N5 0.0419(12) 0.0446(12) 0.0548(14) 0.0193(10) 0.0024(10) 0.0088(10)
N6 0.0465(13) 0.0588(15) 0.0750(17) 0.0221(11) 0.0165(12) 0.0125(12)
C1 0.0467(14) 0.0352(13) 0.0425(14) 0.0149(11) 0.0125(11) 0.0076(11)
C2 0.0573(16) 0.0455(15) 0.0556(16) 0.0245(13) 0.0156(13) 0.0084(13)
C3 0.078(2) 0.0469(16) 0.0613(18) 0.0285(15) 0.0249(16) 0.0077(14)
C4 0.087(2) 0.0358(15) 0.0540(17) 0.0140(15) 0.0154(16) -0.0011(12)
C5 0.0606(17) 0.0463(16) 0.0493(16) 0.0092(14) 0.0030(13) 0.0026(13)
C6 0.0473(14) 0.0367(13) 0.0398(13) 0.0114(12) 0.0102(11) 0.0079(11)
C7 0.0399(13) 0.0368(13) 0.0407(13) 0.0159(11) 0.0072(11) 0.0064(10)
C8 0.0378(13) 0.0387(13) 0.0384(13) 0.0143(11) 0.0085(10) 0.0115(11)
C9 0.0491(15) 0.0512(16) 0.0590(17) 0.0264(13) -0.0053(13) -0.0058(13)
C10 0.0368(13) 0.0458(14) 0.0401(13) 0.0163(12) 0.0051(11) 0.0040(11)
C11 0.071(2) 0.0530(18) 0.0574(18) 0.0322(16) 0.0049(15) -0.0064(14)
C12 0.0648(19) 0.0414(15) 0.0543(17) 0.0127(14) -0.0021(14) -0.0018(13)
C13 0.0392(16) 0.107(3) 0.069(2) 0.0131(17) 0.0132(14) -0.0014(19)
C14 0.0451(14) 0.0559(16) 0.0476(15) 0.0266(13) 0.0089(12) 0.0093(12)
C15 0.0430(14) 0.0370(14) 0.0555(16) 0.0180(12) 0.0061(12) 0.0097(11)
C16 0.073(2) 0.064(2) 0.068(2) 0.0260(17) 0.0308(17) 0.0183(16)
C17 0.072(2) 0.0489(16) 0.0469(16) 0.0183(15) 0.0034(14) 0.0103(13)
C18 0.0486(17) 0.081(2) 0.088(2) 0.0333(16) 0.0022(16) 0.0066(18)

loop_
_atom_type_symbol
_atom_type_description
_atom_type_scat_dispersion_real
_atom_type_scat_dispersion_imag
_atom_type_scat_source
C C 0.0033 0.0016
; International Tables
Vol. C, Tables 4.2.6.8 and 6.1.1.4
;
H H 0.0000 0.0000
; International Tables
Vol. C, Tables 4.2.6.8 and 6.1.1.4
;
N N 0.0061 0.0033
; International Tables
Vol. C, Tables 4.2.6.8 and 6.1.1.4
;
S S 0.1246 0.1234
; International Tables
Vol. C, Tables 4.2.6.8 and 6.1.1.4
;

loop_
_geom_angle_atom_site_label_1
_geom_angle_atom_site_label_2
_geom_angle_atom_site_label_3
_geom_angle
_geom_angle_publ_flag
C10 S1 C9 96.95(11) ?
C15 S2 C14 101.70(11) ?
C7 N1 C1 117.0(2) ?
C8 N2 C6 117.0(2) ?
C10 N3 C12 106.3(2) ?
C10 N3 C13 127.1(2) ?
C12 N3 C13 126.6(2) ?
C10 N4 C11 104.5(2) ?
C15 N5 C17 106.2(2) ?
C15 N5 C18 127.1(2) ?
C17 N5 C18 126.6(2) ?
C15 N6 C16 104.4(2) ?
N1 C1 C6 120.9(2) ?
N1 C1 C2 119.3(2) ?
C6 C1 C2 119.7(2) ?
C3 C2 C1 119.5(3) ?
C3 C2 H2 120.3 ?
C1 C2 H2 120.3 ?
C2 C3 C4 120.9(3) ?
C2 C3 H3 119.5 ?
C4 C3 H3 119.5 ?
C5 C4 C3 120.9(3) ?
C5 C4 H4 119.5 ?
C3 C4 H4 119.5 ?
C4 C5 C6 119.4(3) ?
C4 C5 H5 120.3 ?
C6 C5 H5 120.3 ?
N2 C6 C1 121.1(2) ?
N2 C6 C5 119.4(2) ?
C1 C6 C5 119.5(2) ?
N1 C7 C8 121.9(2) ?
N1 C7 C9 118.6(2) ?
C8 C7 C9 119.5(2) ?
N2 C8 C7 122.0(2) ?
N2 C8 C14 116.6(2) ?
C7 C8 C14 121.3(2) ?
C7 C9 S1 111.30(17) ?
C7 C9 H9A 109.4 ?
S1 C9 H9A 109.4 ?
C7 C9 H9B 109.4 ?
S1 C9 H9B 109.4 ?
H9A C9 H9B 108.0 ?
S1 C10 N3 121.20(18) yes
S1 C10 N4 126.74(19) yes
N3 C10 N4 112.0(2) yes
C12 C11 N4 111.0(2) ?
C12 C11 H11 124.5 ?
N4 C11 H11 124.5 ?
C11 C12 N3 106.1(2) ?
C11 C12 H12 126.9 ?
N3 C12 H12 126.9 ?
N3 C13 H13A 109.5 ?
N3 C13 H13B 109.5 ?
H13A C13 H13B 109.5 ?
N3 C13 H13C 109.5 ?
H13A C13 H13C 109.5 ?
H13B C13 H13C 109.5 ?
C8 C14 S2 114.05(17) ?
C8 C14 H14A 108.7 ?
S2 C14 H14A 108.7 ?
C8 C14 H14B 108.7 ?
S2 C14 H14B 108.7 ?
H14A C14 H14B 107.6 ?
S2 C15 N5 123.13(19) yes
S2 C15 N6 125.0(2) yes
N5 C15 N6 111.8(2) yes
C17 C16 N6 111.6(3) ?
C17 C16 H16 124.2 ?
N6 C16 H16 124.2 ?
C16 C17 N5 106.0(3) ?
C16 C17 H17 127.0 ?
N5 C17 H17 127.0 ?
N5 C18 H18A 109.5 ?
N5 C18 H18B 109.5 ?
H18A C18 H18B 109.5 ?
N5 C18 H18C 109.5 ?
H18A C18 H18C 109.5 ?
H18B C18 H18C 109.5 ?

loop_
_geom_bond_atom_site_label_1
_geom_bond_atom_site_label_2
_geom_bond_distance
_geom_bond_publ_flag
S1 C9 1.803(3) yes
S1 C10 1.754(2) yes
S2 C14 1.825(3) yes
S2 C15 1.736(3) yes
N1 C7 1.305(3) ?
N1 C1 1.378(3) ?
N2 C8 1.301(3) ?
N2 C6 1.378(3) ?
N3 C10 1.352(3) ?
N3 C12 1.369(3) ?
N3 C13 1.459(3) ?
N4 C10 1.311(3) ?
N4 C11 1.369(3) ?
N5 C15 1.362(3) ?
N5 C17 1.365(3) ?
N5 C18 1.452(3) ?
N6 C15 1.319(3) ?
N6 C16 1.360(4) ?
C1 C6 1.396(3) ?
C1 C2 1.413(3) ?
C2 C3 1.359(4) ?
C2 H2 0.9300 ?
C3 C4 1.389(4) ?
C3 H3 0.9300 ?
C4 C5 1.369(4) ?
C4 H4 0.9300 ?
C5 C6 1.408(3) ?
C5 H5 0.9300 ?
C7 C8 1.437(3) ?
C7 C9 1.494(3) ?
C8 C14 1.503(3) ?
C9 H9A 0.9700 ?
C9 H9B 0.9700 ?
C11 C12 1.336(4) ?
C11 H11 0.9300 ?
C12 H12 0.9300 ?
C13 H13A 0.9600 ?
C13 H13B 0.9600 ?
C13 H13C 0.9600 ?
C14 H14A 0.9700 ?
C14 H14B 0.9700 ?
C16 C17 1.345(4) ?
C16 H16 0.9300 ?
C17 H17 0.9300 ?
C18 H18A 0.9600 ?
C18 H18B 0.9600 ?
C18 H18C 0.9600 ?

loop_
_geom_torsion_atom_site_label_1
_geom_torsion_atom_site_label_2
_geom_torsion_atom_site_label_3
_geom_torsion_atom_site_label_4
_geom_torsion
C7 N1 C1 C6 0.7(3)
C7 N1 C1 C2 -177.6(2)
N1 C1 C2 C3 177.8(2)
C6 C1 C2 C3 -0.5(4)
C1 C2 C3 C4 0.7(4)
C2 C3 C4 C5 -0.4(4)
C3 C4 C5 C6 -0.2(4)
C8 N2 C6 C1 -1.7(3)
C8 N2 C6 C5 177.5(2)
N1 C1 C6 N2 0.9(4)
C2 C1 C6 N2 179.2(2)
N1 C1 C6 C5 -178.3(2)
C2 C1 C6 C5 0.0(4)
C4 C5 C6 N2 -178.9(2)
C4 C5 C6 C1 0.4(4)
C1 N1 C7 C8 -1.4(3)
C1 N1 C7 C9 177.5(2)
C6 N2 C8 C7 1.0(3)
C6 N2 C8 C14 -177.9(2)
N1 C7 C8 N2 0.6(4)
C9 C7 C8 N2 -178.3(2)
N1 C7 C8 C14 179.4(2)
C9 C7 C8 C14 0.5(3)
N1 C7 C9 S1 -6.5(3)
C8 C7 C9 S1 172.42(18)
C10 S1 C9 C7 179.8(2)
C11 N4 C10 N3 0.5(3)
C11 N4 C10 S1 179.0(2)
C12 N3 C10 N4 -0.4(3)
C13 N3 C10 N4 -177.7(3)
C12 N3 C10 S1 -178.94(18)
C13 N3 C10 S1 3.8(4)
C9 S1 C10 N4 35.5(3)
C9 S1 C10 N3 -146.2(2)
C10 N4 C11 C12 -0.4(3)
N4 C11 C12 N3 0.2(3)
C10 N3 C12 C11 0.1(3)
C13 N3 C12 C11 177.4(3)
N2 C8 C14 S2 -113.0(2)
C7 C8 C14 S2 68.1(3)
C15 S2 C14 C8 61.0(2)
C16 N6 C15 N5 0.6(3)
C16 N6 C15 S2 -176.7(2)
C17 N5 C15 N6 -0.4(3)
C18 N5 C15 N6 -178.4(2)
C17 N5 C15 S2 176.96(18)
C18 N5 C15 S2 -1.1(4)
C14 S2 C15 N6 -92.9(2)
C14 S2 C15 N5 90.1(2)
C15 N6 C16 C17 -0.6(3)
N6 C16 C17 N5 0.4(3)
C15 N5 C17 C16 0.0(3)
C18 N5 C17 C16 178.1(3)

loop_
_cod_related_entry_id
_cod_related_entry_database
_cod_related_entry_code
1 ChemSpider 21126994
